data_7226932
loop_
_publ_author_name
'Perera, M. D.'
'Desper, J.'
'Sinha, A. S.'
'Aaker\"oy, C. B.'

_publ_section_title
;
 Impact and importance of electrostatic potential calculations for
 predicting structural patterns of hydrogen and halogen bonding
;
_journal_issue 44
_journal_name_full CrystEngComm
_journal_page_first 8631
_journal_paper_doi 10.1039/C6CE02089E
_journal_volume 18
_journal_year 2016
_chemical_formula_moiety
;
(C6 H5 N3) (C6 F4 I2)
;
_chemical_formula_sum 'C12 H5 F4 I2 N3'
_chemical_formula_weight 520.99
_chemical_name_systematic
;
Mp-p1b-H28 [1,2,3]triazolo[1,5-a]pyridine, 1,2-diiodotetrafluorobenzene
;
_space_group_crystal_system monoclinic
_space_group_IT_number 4
_space_group_name_Hall 'P 2yb'
_space_group_name_H-M_alt 'P 1 21 1'
_symmetry_space_group_name_Hall 'P 2yb'
_symmetry_space_group_name_H-M 'P 1 21 1'
_atom_sites_solution_hydrogens geom
_audit_creation_method SHELXL-2014/7
_audit_update_record
;
2016-09-27 deposited with the CCDC.
2016-10-17 downloaded from the CCDC.
;
_cell_angle_alpha 90
_cell_angle_beta 92.502(7)
_cell_angle_gamma 90
_cell_formula_units_Z 2
_cell_length_a 8.1237(17)
_cell_length_b 7.1542(15)
_cell_length_c 12.318(3)
_cell_measurement_reflns_used 9371
_cell_measurement_temperature 120(2)
_cell_measurement_theta_max 31.99
_cell_measurement_theta_min 2.51
_cell_volume 715.2(3)
_computing_cell_refinement 'Bruker SAINT'
_computing_data_collection 'Bruker APEX2'
_computing_data_reduction 'Bruker SAINT'
_computing_molecular_graphics 'Bruker SHELXTL'
_computing_publication_material 'Bruker SHELXTL'
_computing_structure_refinement 'SHELXL-2014/7 (Sheldrick, 2014)'
_computing_structure_solution 'SHELXS-97 (Sheldrick 2008)'
_diffrn_ambient_temperature 120(2)
_diffrn_measured_fraction_theta_full 0.997
_diffrn_measured_fraction_theta_max 0.936
_diffrn_measurement_device_type 'Bruker APEX-II CCD'
_diffrn_measurement_method '\f and \w scans'
_diffrn_radiation_type MoK\a
_diffrn_radiation_wavelength 0.71073
_diffrn_reflns_av_R_equivalents 0.0233
_diffrn_reflns_av_unetI/netI 0.0305
_diffrn_reflns_Laue_measured_fraction_full 0.997
_diffrn_reflns_Laue_measured_fraction_max 0.936
_diffrn_reflns_limit_h_max 11
_diffrn_reflns_limit_h_min -11
_diffrn_reflns_limit_k_max 10
_diffrn_reflns_limit_k_min -10
_diffrn_reflns_limit_l_max 17
_diffrn_reflns_limit_l_min -17
_diffrn_reflns_number 10644
_diffrn_reflns_point_group_measured_fraction_full 0.948
_diffrn_reflns_point_group_measured_fraction_max 0.860
_diffrn_reflns_theta_full 30.000
_diffrn_reflns_theta_max 32.045
_diffrn_reflns_theta_min 2.510
_exptl_absorpt_coefficient_mu 4.437
_exptl_absorpt_correction_T_max 0.718
_exptl_absorpt_correction_T_min 0.642
_exptl_absorpt_correction_type multi-scan
_exptl_absorpt_process_details SADABS
_exptl_crystal_colour colourless
_exptl_crystal_density_diffrn 2.419
_exptl_crystal_description prism
_exptl_crystal_F_000 480
_exptl_crystal_size_max 0.360
_exptl_crystal_size_mid 0.140
_exptl_crystal_size_min 0.080
_refine_diff_density_max 0.898
_refine_diff_density_min -0.710
_refine_diff_density_rms 0.165
_refine_ls_abs_structure_details
;
 Flack x determined using 1718 quotients [(I+)-(I-)]/[(I+)+(I-)]
 (Parsons, Flack and Wagner, Acta Cryst. B69 (2013) 249-259).
;
_refine_ls_abs_structure_Flack 0.041(12)
_refine_ls_extinction_method none
_refine_ls_goodness_of_fit_ref 1.113
_refine_ls_hydrogen_treatment constr
_refine_ls_matrix_type full
_refine_ls_number_parameters 190
_refine_ls_number_reflns 4292
_refine_ls_number_restraints 1
_refine_ls_restrained_S_all 1.113
_refine_ls_R_factor_all 0.0187
_refine_ls_R_factor_gt 0.0180
_refine_ls_shift/su_max 0.001
_refine_ls_shift/su_mean 0.000
_refine_ls_structure_factor_coef Fsqd
_refine_ls_weighting_details 'w=1/[\s^2^(Fo^2^)+(0.0250P)^2^] where P=(Fo^2^+2Fc^2^)/3'
_refine_ls_weighting_scheme calc
_refine_ls_wR_factor_gt 0.0499
_refine_ls_wR_factor_ref 0.0502
_reflns_Friedel_coverage 0.716
_reflns_Friedel_fraction_full 0.892
_reflns_Friedel_fraction_max 0.772
_reflns_number_gt 4187
_reflns_number_total 4292
_reflns_threshold_expression 'I > 2\s(I)'
_cod_data_source_file c6ce02089e2.cif
_cod_data_source_block A2XB2
_cod_depositor_comments 'Adding full bibliography for 7226924--7226932.cif.'
_cod_database_code 7226932
_shelx_shelxl_version_number 2014/7
_shelx_space_group_comment
;
The symmetry employed for this shelxl refinement is uniquely defined
by the following loop, which should always be used as a source of
symmetry information in preference to the above space-group names.
They are only intended as comments.
;
_shelx_estimated_absorpt_t_min 0.298
_shelx_estimated_absorpt_t_max 0.718

loop_
_space_group_symop_operation_xyz
'x, y, z'
'-x, y+1/2, -z'

loop_
_atom_site_label
_atom_site_type_symbol
_atom_site_fract_x
_atom_site_fract_y
_atom_site_fract_z
_atom_site_U_iso_or_equiv
_atom_site_adp_type
_atom_site_occupancy
_atom_site_site_symmetry_order
_atom_site_calc_flag
_atom_site_refinement_flags_posn
_atom_site_refinement_flags_adp
N11 N 0.6560(4) 0.8153(5) 0.2501(3) 0.0152(6) Uani 1 1 d . .
N12 N 0.5676(4) 0.6667(5) 0.2826(3) 0.0185(6) Uani 1 1 d . .
N13 N 0.5157(4) 0.5797(5) 0.1921(3) 0.0216(7) Uani 1 1 d . .
C14 C 0.5683(5) 0.6689(6) 0.1042(3) 0.0220(8) Uani 1 1 d . .
H14 H 0.5468 0.6324 0.0308 0.026 Uiso 1 1 calc R U
C15 C 0.6598(5) 0.8241(6) 0.1389(3) 0.0166(7) Uani 1 1 d . .
C16 C 0.7469(5) 0.9731(6) 0.0924(3) 0.0208(8) Uani 1 1 d . .
H16 H 0.7520 0.9840 0.0157 0.025 Uiso 1 1 calc R U
C17 C 0.8229(6) 1.1002(6) 0.1590(4) 0.0230(8) Uani 1 1 d . .
H17 H 0.8813 1.2013 0.1288 0.028 Uiso 1 1 calc R U
C18 C 0.8159(5) 1.0832(6) 0.2744(3) 0.0208(8) Uani 1 1 d . .
H18 H 0.8708 1.1726 0.3200 0.025 Uiso 1 1 calc R U
C19 C 0.7330(5) 0.9427(6) 0.3191(3) 0.0196(7) Uani 1 1 d . .
H19 H 0.7275 0.9315 0.3957 0.024 Uiso 1 1 calc R U
C31 C 0.7722(5) 0.3857(6) 0.6412(3) 0.0167(7) Uani 1 1 d . .
I1 I 0.66806(3) 0.50058(4) 0.49799(2) 0.01801(6) Uani 1 1 d . .
C32 C 0.7580(4) 0.4651(5) 0.7439(3) 0.0153(7) Uani 1 1 d . .
I2 I 0.64362(3) 0.72326(3) 0.77004(2) 0.01639(6) Uani 1 1 d . .
C33 C 0.8264(5) 0.3732(6) 0.8337(3) 0.0176(7) Uani 1 1 d . .
F33 F 0.8130(3) 0.4420(4) 0.93452(19) 0.0254(5) Uani 1 1 d . .
C34 C 0.9128(5) 0.2091(6) 0.8240(3) 0.0193(7) Uani 1 1 d . .
F34 F 0.9818(3) 0.1239(4) 0.9114(2) 0.0272(6) Uani 1 1 d . .
C35 C 0.9302(5) 0.1316(6) 0.7220(3) 0.0194(7) Uani 1 1 d . .
F35 F 1.0167(3) -0.0243(4) 0.7118(2) 0.0292(6) Uani 1 1 d . .
C36 C 0.8575(5) 0.2191(7) 0.6322(3) 0.0191(7) Uani 1 1 d . .
F36 F 0.8744(4) 0.1373(4) 0.5355(2) 0.0275(6) Uani 1 1 d . .

loop_
_atom_site_aniso_label
_atom_site_aniso_U_11
_atom_site_aniso_U_22
_atom_site_aniso_U_33
_atom_site_aniso_U_23
_atom_site_aniso_U_13
_atom_site_aniso_U_12
N11 0.0174(15) 0.0141(15) 0.0141(13) 0.0018(11) 0.0013(11) 0.0004(11)
N12 0.0217(16) 0.0145(14) 0.0192(15) 0.0015(12) 0.0009(12) -0.0012(13)
N13 0.0198(17) 0.0225(17) 0.0224(16) -0.0001(14) 0.0015(12) -0.0044(14)
C14 0.023(2) 0.0252(19) 0.0174(17) -0.0013(15) 0.0010(14) -0.0042(16)
C15 0.0150(17) 0.0201(18) 0.0149(17) 0.0003(14) 0.0011(13) -0.0007(14)
C16 0.0208(18) 0.024(2) 0.0180(16) 0.0021(15) 0.0036(13) -0.0010(15)
C17 0.021(2) 0.023(2) 0.025(2) 0.0050(17) 0.0043(15) -0.0022(16)
C18 0.0188(19) 0.0187(18) 0.0248(19) -0.0029(16) 0.0015(14) -0.0005(15)
C19 0.0198(18) 0.0200(17) 0.0190(17) -0.0027(15) -0.0002(14) 0.0016(15)
C31 0.0163(17) 0.0177(16) 0.0161(17) 0.0013(14) 0.0004(13) 0.0006(13)
I1 0.02050(12) 0.02021(12) 0.01326(10) 0.00116(9) 0.00020(7) 0.00131(9)
C32 0.0138(15) 0.0149(17) 0.0172(15) 0.0011(13) 0.0008(12) 0.0008(12)
I2 0.01742(11) 0.01491(10) 0.01691(11) -0.00176(9) 0.00138(7) 0.00018(9)
C33 0.0167(17) 0.0211(18) 0.0149(16) 0.0005(14) -0.0001(13) 0.0005(14)
F33 0.0318(13) 0.0313(13) 0.0131(10) -0.0002(10) -0.0015(9) 0.0020(11)
C34 0.0172(16) 0.0212(18) 0.0196(16) 0.0087(16) 0.0008(12) 0.0006(16)
F34 0.0266(13) 0.0328(15) 0.0223(12) 0.0143(11) 0.0010(9) 0.0048(11)
C35 0.0169(18) 0.0155(18) 0.0262(19) 0.0018(15) 0.0037(14) 0.0007(14)
F35 0.0319(14) 0.0201(13) 0.0363(14) 0.0042(11) 0.0091(11) 0.0117(11)
C36 0.0200(17) 0.0197(17) 0.0180(16) -0.0043(16) 0.0042(12) 0.0018(17)
F36 0.0380(15) 0.0239(14) 0.0208(12) -0.0063(11) 0.0037(10) 0.0083(12)

loop_
_atom_type_symbol
_atom_type_description
_atom_type_scat_dispersion_real
_atom_type_scat_dispersion_imag
_atom_type_scat_source
C C 0.0033 0.0016 'International Tables Vol C Tables 4.2.6.8 and 6.1.1.4'
H H 0.0000 0.0000 'International Tables Vol C Tables 4.2.6.8 and 6.1.1.4'
N N 0.0061 0.0033 'International Tables Vol C Tables 4.2.6.8 and 6.1.1.4'
F F 0.0171 0.0103 'International Tables Vol C Tables 4.2.6.8 and 6.1.1.4'
I I -0.4742 1.8119 'International Tables Vol C Tables 4.2.6.8 and 6.1.1.4'

loop_
_geom_angle_atom_site_label_1
_geom_angle_atom_site_label_2
_geom_angle_atom_site_label_3
_geom_angle
_geom_angle_site_symmetry_3
N12 N11 C15 111.5(3) .
N12 N11 C19 124.7(3) .
C15 N11 C19 123.8(3) .
N13 N12 N11 105.8(3) .
N13 N12 I1 128.5(3) .
N11 N12 I1 116.6(2) .
N12 N13 C14 110.7(3) .
N13 C14 C15 108.4(3) .
N13 C14 H14 125.8 .
C15 C14 H14 125.8 .
N11 C15 C14 103.6(3) .
N11 C15 C16 118.1(3) .
C14 C15 C16 138.3(4) .
C17 C16 C15 118.9(4) .
C17 C16 H16 120.6 .
C15 C16 H16 120.6 .
C16 C17 C18 120.5(4) .
C16 C17 H17 119.7 .
C18 C17 H17 119.7 .
C19 C18 C17 121.0(4) .
C19 C18 H18 119.5 .
C17 C18 H18 119.5 .
C18 C19 N11 117.7(4) .
C18 C19 H19 121.2 .
N11 C19 H19 121.2 .
C36 C31 C32 118.9(3) .
C36 C31 I1 117.1(3) .
C32 C31 I1 123.9(3) .
C31 I1 N12 171.93(13) .
C33 C32 C31 119.0(4) .
C33 C32 I2 117.5(3) .
C31 C32 I2 123.5(3) .
C32 I2 N13 179.53(13) 2_656
F33 C33 C34 117.1(3) .
F33 C33 C32 121.3(4) .
C34 C33 C32 121.7(4) .
F34 C34 C33 121.0(4) .
F34 C34 C35 119.4(4) .
C33 C34 C35 119.6(3) .
F35 C35 C36 121.0(4) .
F35 C35 C34 119.9(4) .
C36 C35 C34 119.2(4) .
F36 C36 C35 117.2(4) .
F36 C36 C31 121.2(3) .
C35 C36 C31 121.6(4) .

loop_
_geom_bond_atom_site_label_1
_geom_bond_atom_site_label_2
_geom_bond_distance
_geom_bond_site_symmetry_2
N11 N12 1.354(5) .
N11 C15 1.373(5) .
N11 C19 1.378(5) .
N12 N13 1.329(5) .
N12 I1 2.988(3) .
N13 C14 1.343(5) .
C14 C15 1.393(5) .
C14 H14 0.9500 .
C15 C16 1.415(5) .
C16 C17 1.355(6) .
C16 H16 0.9500 .
C17 C18 1.430(6) .
C17 H17 0.9500 .
C18 C19 1.341(6) .
C18 H18 0.9500 .
C19 H19 0.9500 .
C31 C36 1.385(6) .
C31 C32 1.397(5) .
C31 I1 2.091(4) .
C32 C33 1.382(5) .
C32 I2 2.098(4) .
I2 N13 2.907(4) 2_656
C33 F33 1.344(5) .
C33 C34 1.376(6) .
C34 F34 1.339(4) .
C34 C35 1.386(6) .
C35 F35 1.327(5) .
C35 C36 1.381(6) .
C36 F36 1.340(4) .

loop_
_geom_torsion_atom_site_label_1
_geom_torsion_atom_site_label_2
_geom_torsion_atom_site_label_3
_geom_torsion_atom_site_label_4
_geom_torsion
C15 N11 N12 N13 0.4(4)
C19 N11 N12 N13 -179.6(4)
C15 N11 N12 I1 150.3(2)
C19 N11 N12 I1 -29.7(5)
N11 N12 N13 C14 -0.1(5)
I1 N12 N13 C14 -145.2(3)
N12 N13 C14 C15 -0.2(5)
N12 N11 C15 C14 -0.5(4)
C19 N11 C15 C14 179.5(4)
N12 N11 C15 C16 179.6(3)
C19 N11 C15 C16 -0.4(6)
N13 C14 C15 N11 0.4(5)
N13 C14 C15 C16 -179.7(5)
N11 C15 C16 C17 0.2(6)
C14 C15 C16 C17 -179.8(5)
C15 C16 C17 C18 0.3(7)
C16 C17 C18 C19 -0.7(7)
C17 C18 C19 N11 0.4(6)
N12 N11 C19 C18 -179.9(4)
C15 N11 C19 C18 0.1(6)
C36 C31 C32 C33 -1.3(6)
I1 C31 C32 C33 177.5(3)
C36 C31 C32 I2 176.7(3)
I1 C31 C32 I2 -4.5(5)
C31 C32 C33 F33 -178.6(4)
I2 C32 C33 F33 3.3(5)
C31 C32 C33 C34 2.2(6)
I2 C32 C33 C34 -175.9(3)
F33 C33 C34 F34 -0.9(6)
C32 C33 C34 F34 178.4(4)
F33 C33 C34 C35 179.8(4)
C32 C33 C34 C35 -0.9(6)
F34 C34 C35 F35 -1.0(6)
C33 C34 C35 F35 178.4(4)
F34 C34 C35 C36 179.4(4)
C33 C34 C35 C36 -1.2(6)
F35 C35 C36 F36 1.8(6)
C34 C35 C36 F36 -178.6(4)
F35 C35 C36 C31 -177.5(4)
C34 C35 C36 C31 2.1(6)
C32 C31 C36 F36 179.9(4)
I1 C31 C36 F36 1.0(5)
C32 C31 C36 C35 -0.8(6)
I1 C31 C36 C35 -179.7(3)
